data_2229691
loop_
_publ_author_name
'Li, Ya-Ping'
'Sun, Da-Jun'
'Zang, Hu'
'Han, Li-Ying'
'Su, Guan-Fang'

_publ_section_title
;
 <i>catena</i>-Poly[[zinc-bis(\m-2-sulfido-1<i>H</i>-benzimidazol-3-ium-5-carboxylato)-\k^2^<i>O</i>:<i>S</i>;\k^2^<i>S</i>:<i>O</i>]
 trihydrate]
;
_journal_coeditor_code HY2396
_journal_issue 4
_journal_name_full 'Acta Crystallographica Section E'
_journal_page_first m397
_journal_paper_doi 10.1107/S1600536811006532
_journal_volume 67
_journal_year 2011
_chemical_formula_iupac '[Zn (C8 H5 N2 O2 S)2], 3H2 O'
_chemical_formula_moiety 'C16 H10 N4 O4 S2 Zn, 3(H2 O)'
_chemical_formula_sum 'C16 H16 N4 O7 S2 Zn'
_chemical_formula_weight 505.86
_chemical_name_systematic
;
<i>catena</i>-Poly[[zinc-bis(\m-2-sulfido-1<i>H</i>-\
benzimidazol-3-ium-5-carboxylato)-\
\k^2^<i>O</i>:<i>S</i>;\k^2^<i>S</i>:<i>O</i>] trihydrate]
;
_space_group_IT_number 13
_symmetry_cell_setting monoclinic
_symmetry_space_group_name_Hall '-P 2yac'
_symmetry_space_group_name_H-M 'P 1 2/n 1'
_atom_sites_solution_hydrogens geom
_atom_sites_solution_primary direct
_atom_sites_solution_secondary difmap
_audit_creation_method SHELXL-97
_cell_angle_alpha 90.00
_cell_angle_beta 96.584(9)
_cell_angle_gamma 90.00
_cell_formula_units_Z 2
_cell_length_a 8.0310(10)
_cell_length_b 9.732(3)
_cell_length_c 12.436(7)
_cell_measurement_reflns_used 4749
_cell_measurement_temperature 293(2)
_cell_measurement_theta_max 26.04
_cell_measurement_theta_min 1.33
_cell_volume 965.6(6)
_computing_cell_refinement 'SAINT (Bruker, 2007)'
_computing_data_collection 'APEX2 (Bruker, 2007)'
_computing_data_reduction 'SAINT (Bruker, 2007)'
_computing_molecular_graphics 'SHELXTL (Sheldrick, 2008) and Mercury (Macrae <i>et al.</i>, 2006)'
_computing_publication_material 'SHELXTL (Sheldrick, 2008)'
_computing_structure_refinement 'SHELXL97 (Sheldrick, 2008)'
_computing_structure_solution 'SHELXS97 (Sheldrick, 2008)'
_diffrn_ambient_temperature 293(2)
_diffrn_measured_fraction_theta_full 0.997
_diffrn_measured_fraction_theta_max 0.997
_diffrn_measurement_device_type 'Bruker APEXII CCD'
_diffrn_measurement_method '\f and \w'
_diffrn_radiation_monochromator graphite
_diffrn_radiation_source 'fine-focus sealed tube'
_diffrn_radiation_type MoK\a
_diffrn_radiation_wavelength 0.71073
_diffrn_reflns_av_R_equivalents 0.0485
_diffrn_reflns_av_sigmaI/netI 0.0568
_diffrn_reflns_limit_h_max 8
_diffrn_reflns_limit_h_min -9
_diffrn_reflns_limit_k_max 11
_diffrn_reflns_limit_k_min -9
_diffrn_reflns_limit_l_max 14
_diffrn_reflns_limit_l_min -14
_diffrn_reflns_number 4749
_diffrn_reflns_theta_full 25.03
_diffrn_reflns_theta_max 25.03
_diffrn_reflns_theta_min 2.09
_exptl_absorpt_coefficient_mu 1.538
_exptl_absorpt_correction_T_max 0.8021
_exptl_absorpt_correction_T_min 0.7485
_exptl_absorpt_correction_type multi-scan
_exptl_absorpt_process_details '(SADABS; Sheldrick, 1996)'
_exptl_crystal_colour colorless
_exptl_crystal_density_diffrn 1.740
_exptl_crystal_density_method 'not measured'
_exptl_crystal_description block
_exptl_crystal_F_000 516
_exptl_crystal_size_max 0.20
_exptl_crystal_size_mid 0.18
_exptl_crystal_size_min 0.15
_refine_diff_density_max 0.419
_refine_diff_density_min -0.277
_refine_ls_extinction_method none
_refine_ls_goodness_of_fit_ref 0.976
_refine_ls_hydrogen_treatment constr
_refine_ls_matrix_type full
_refine_ls_number_parameters 137
_refine_ls_number_reflns 1710
_refine_ls_number_restraints 0
_refine_ls_restrained_S_all 0.976
_refine_ls_R_factor_all 0.0655
_refine_ls_R_factor_gt 0.0416
_refine_ls_shift/su_max 0.000
_refine_ls_shift/su_mean 0.000
_refine_ls_structure_factor_coef Fsqd
_refine_ls_weighting_details 'calc w=1/[\s^2^(Fo^2^)+(0.0471P)^2^+0.5228P] where P=(Fo^2^+2Fc^2^)/3'
_refine_ls_weighting_scheme calc
_refine_ls_wR_factor_gt 0.0881
_refine_ls_wR_factor_ref 0.0985
_reflns_number_gt 1267
_reflns_number_total 1710
_reflns_threshold_expression I>2\s(I)
_cod_data_source_file hy2396.cif
_cod_data_source_block I
_cod_original_sg_symbol_H-M 'P 2/n'
_cod_database_code 2229691
_cod_database_fobs_code 2229691

loop_
_symmetry_equiv_pos_as_xyz
'x, y, z'
'-x+1/2, y, -z+1/2'
'-x, -y, -z'
'x-1/2, -y, z-1/2'

loop_
_atom_site_type_symbol
_atom_site_label
_atom_site_fract_x
_atom_site_fract_y
_atom_site_fract_z
_atom_site_U_iso_or_equiv
_atom_site_adp_type
_atom_site_calc_flag
_atom_site_refinement_flags
_atom_site_occupancy
_atom_site_disorder_assembly
_atom_site_disorder_group
Zn Zn1 0.7500 0.20862(7) 0.7500 0.0295(2) Uani d S 1 . .
S S1 0.46579(13) 0.94066(11) 1.22275(9) 0.0366(3) Uani d . 1 . .
O O1 0.9750(3) 0.4579(3) 0.7829(2) 0.0360(7) Uani d . 1 . .
O O2 0.8006(3) 0.3368(3) 0.8738(2) 0.0323(7) Uani d . 1 . .
N N1 0.6753(4) 0.9126(3) 1.0706(2) 0.0283(8) Uani d . 1 . .
H H1 0.6905 0.9997 1.0655 0.034 Uiso calc R 1 . .
N N2 0.5899(4) 0.7152(3) 1.1261(2) 0.0298(8) Uani d . 1 . .
H H2 0.5423 0.6551 1.1630 0.036 Uiso calc R 1 . .
C C1 0.5795(4) 0.8514(4) 1.1382(3) 0.0266(9) Uani d . 1 . .
C C2 0.7452(4) 0.8136(4) 1.0112(3) 0.0258(9) Uani d . 1 . .
C C3 0.6897(4) 0.6859(4) 1.0445(3) 0.0249(9) Uani d . 1 . .
C C4 0.7307(4) 0.5650(4) 0.9970(3) 0.0269(9) Uani d . 1 . .
H H4 0.6920 0.4807 1.0191 0.032 Uiso calc R 1 . .
C C5 0.8334(4) 0.5746(4) 0.9136(3) 0.0261(9) Uani d . 1 . .
C C6 0.8901(5) 0.7016(4) 0.8817(3) 0.0325(10) Uani d . 1 . .
H H6 0.9578 0.7048 0.8259 0.039 Uiso calc R 1 . .
C C7 0.8494(5) 0.8233(4) 0.9299(3) 0.0348(10) Uani d . 1 . .
H H7 0.8900 0.9075 0.9089 0.042 Uiso calc R 1 . .
C C8 0.8752(5) 0.4488(4) 0.8531(3) 0.0280(9) Uani d . 1 . .
O O1W 0.7018(4) 1.1927(3) 1.0612(2) 0.0472(8) Uani d . 1 . .
H H1A 0.7766 1.2210 1.0243 0.071 Uiso d R 1 . .
H H1B 0.6896 1.2530 1.1073 0.071 Uiso d R 1 . .
O O2W 1.2500 0.6297(5) 0.7500 0.0456(11) Uani d S 1 . .
H H2A 1.1720 0.5777 0.7590 0.068 Uiso d R 1 . .

loop_
_atom_site_aniso_label
_atom_site_aniso_U_11
_atom_site_aniso_U_22
_atom_site_aniso_U_33
_atom_site_aniso_U_12
_atom_site_aniso_U_13
_atom_site_aniso_U_23
Zn1 0.0350(4) 0.0257(4) 0.0303(4) 0.000 0.0144(3) 0.000
S1 0.0409(7) 0.0283(7) 0.0448(6) -0.0041(5) 0.0230(5) -0.0092(5)
O1 0.0392(16) 0.0356(18) 0.0363(16) -0.0035(14) 0.0184(13) -0.0098(14)
O2 0.0401(16) 0.0301(18) 0.0289(15) -0.0035(13) 0.0129(12) -0.0031(12)
N1 0.0341(19) 0.0180(18) 0.0353(18) -0.0021(15) 0.0148(15) -0.0016(15)
N2 0.0358(19) 0.025(2) 0.0323(18) -0.0004(16) 0.0181(15) 0.0008(16)
C1 0.026(2) 0.026(2) 0.029(2) 0.0005(18) 0.0077(17) -0.0018(17)
C2 0.026(2) 0.022(2) 0.030(2) 0.0017(17) 0.0081(16) -0.0006(17)
C3 0.026(2) 0.030(2) 0.0206(18) 0.0023(17) 0.0088(16) 0.0013(17)
C4 0.029(2) 0.023(2) 0.030(2) 0.0004(17) 0.0091(17) 0.0042(17)
C5 0.028(2) 0.031(2) 0.0209(19) 0.0029(18) 0.0067(16) -0.0017(17)
C6 0.033(2) 0.038(3) 0.029(2) -0.003(2) 0.0162(17) 0.003(2)
C7 0.042(2) 0.028(3) 0.039(2) -0.0067(19) 0.021(2) 0.0044(19)
C8 0.025(2) 0.035(3) 0.024(2) 0.0016(19) -0.0012(17) -0.0022(18)
O1W 0.064(2) 0.0356(19) 0.0453(18) -0.0104(16) 0.0178(15) -0.0048(15)
O2W 0.046(3) 0.037(3) 0.058(3) 0.000 0.023(2) 0.000

loop_
_atom_type_symbol
_atom_type_description
_atom_type_scat_dispersion_real
_atom_type_scat_dispersion_imag
_atom_type_scat_source
C C 0.0033 0.0016 'International Tables Vol C Tables 4.2.6.8 and 6.1.1.4'
H H 0.0000 0.0000 'International Tables Vol C Tables 4.2.6.8 and 6.1.1.4'
N N 0.0061 0.0033 'International Tables Vol C Tables 4.2.6.8 and 6.1.1.4'
O O 0.0106 0.0060 'International Tables Vol C Tables 4.2.6.8 and 6.1.1.4'
S S 0.1246 0.1234 'International Tables Vol C Tables 4.2.6.8 and 6.1.1.4'
Zn Zn 0.2839 1.4301 'International Tables Vol C Tables 4.2.6.8 and 6.1.1.4'

loop_
_geom_angle_atom_site_label_1
_geom_angle_atom_site_label_2
_geom_angle_atom_site_label_3
_geom_angle_site_symmetry_1
_geom_angle_site_symmetry_3
_geom_angle
_geom_angle_publ_flag
O2 Zn1 O2 . 2_656 102.22(17) ?
O2 Zn1 S1 . 3_667 111.74(8) ?
O2 Zn1 S1 2_656 3_667 114.66(8) ?
O2 Zn1 S1 . 4_665 114.66(8) ?
O2 Zn1 S1 2_656 4_665 111.74(8) ?
S1 Zn1 S1 3_667 4_665 102.30(6) ?
C1 S1 Zn1 . 3_667 103.48(14) ?
C8 O2 Zn1 . . 115.9(2) ?
C1 N1 C2 . . 109.0(3) ?
C1 N1 H1 . . 125.5 ?
C2 N1 H1 . . 125.5 ?
C1 N2 C3 . . 109.5(3) ?
C1 N2 H2 . . 125.3 ?
C3 N2 H2 . . 125.3 ?
N2 C1 N1 . . 108.8(3) ?
N2 C1 S1 . . 128.2(3) ?
N1 C1 S1 . . 123.1(3) ?
N1 C2 C7 . . 131.5(4) ?
N1 C2 C3 . . 107.4(3) ?
C7 C2 C3 . . 121.0(4) ?
C4 C3 N2 . . 132.5(4) ?
C4 C3 C2 . . 122.2(3) ?
N2 C3 C2 . . 105.3(3) ?
C3 C4 C5 . . 116.9(4) ?
C3 C4 H4 . . 121.5 ?
C5 C4 H4 . . 121.5 ?
C6 C5 C4 . . 120.7(4) ?
C6 C5 C8 . . 119.0(3) ?
C4 C5 C8 . . 120.2(4) ?
C7 C6 C5 . . 122.4(3) ?
C7 C6 H6 . . 118.8 ?
C5 C6 H6 . . 118.8 ?
C6 C7 C2 . . 116.7(4) ?
C6 C7 H7 . . 121.6 ?
C2 C7 H7 . . 121.6 ?
O1 C8 O2 . . 123.3(4) ?
O1 C8 C5 . . 119.4(4) ?
O2 C8 C5 . . 117.2(3) ?
H1A O1W H1B . . 107.0 ?

loop_
_geom_bond_atom_site_label_1
_geom_bond_atom_site_label_2
_geom_bond_site_symmetry_2
_geom_bond_distance
_geom_bond_publ_flag
Zn1 O2 . 1.987(3) ?
Zn1 S1 3_667 2.3159(12) ?
S1 C1 . 1.707(4) ?
O1 C8 . 1.254(4) ?
O2 C8 . 1.284(5) ?
N1 C1 . 1.342(4) ?
N1 C2 . 1.373(5) ?
N1 H1 . 0.8600 ?
N2 C1 . 1.338(5) ?
N2 C3 . 1.392(4) ?
N2 H2 . 0.8600 ?
C2 C7 . 1.388(5) ?
C2 C3 . 1.400(5) ?
C3 C4 . 1.374(5) ?
C4 C5 . 1.400(5) ?
C4 H4 . 0.9300 ?
C5 C6 . 1.391(5) ?
C5 C8 . 1.494(5) ?
C6 C7 . 1.384(6) ?
C6 H6 . 0.9300 ?
C7 H7 . 0.9300 ?
O1W H1A . 0.84 ?
O1W H1B . 0.83 ?
O2W H2A . 0.82 ?

loop_
_geom_hbond_atom_site_label_D
_geom_hbond_atom_site_label_H
_geom_hbond_atom_site_label_A
_geom_hbond_site_symmetry_A
_geom_hbond_distance_DH
_geom_hbond_distance_HA
_geom_hbond_distance_DA
_geom_hbond_angle_DHA
_geom_hbond_publ_flag
N1 H1 O1W . 0.86 1.88 2.738(5) 174 y
N2 H2 O1 4_566 0.86 1.98 2.812(4) 163 y
O1W H1A O2 1_565 0.84 2.21 2.907(4) 140 y
O2W H2A O1 . 0.82 2.02 2.837(4) 177 y
